data_1562206
loop_
_publ_author_name
'Manna, Prankrishna'
'Ray Choudhury, Somnath'
'Mitra, Monojit'
'Kumar Seth, Saikat'
'Helliwell, Madeleine'
'Bauz\'a, Antonio'
'Frontera, Antonio'
'Mukhopadhyay, Subrata'

_publ_section_title
;
 A combined experimental and theoretical study of the supramolecular
 self-assembly of Cu(II) malonate complex assisted by various weak forces
 and water dimer
;
_journal_name_full 'Journal of Solid State Chemistry'
_journal_page_first 149
_journal_page_last 156
_journal_paper_doi 10.1016/j.jssc.2014.08.019
_journal_volume 220
_journal_year 2014
_chemical_formula_moiety 'C9 H12 Cu N2 O5, 2(H2 O)'
_chemical_formula_sum 'C9 H16 Cu N2 O7'
_chemical_formula_weight 327.78
_space_group_IT_number 2
_space_group_name_Hall '-P 1'
_space_group_name_H-M_alt 'P -1'
_symmetry_cell_setting triclinic
_symmetry_space_group_name_Hall '-P 1'
_symmetry_space_group_name_H-M 'P -1'
_atom_sites_solution_hydrogens geom
_atom_sites_solution_primary direct
_atom_sites_solution_secondary difmap
_audit_creation_method SHELXL-97
_cell_angle_alpha 73.478(2)
_cell_angle_beta 69.5080(10)
_cell_angle_gamma 78.549(2)
_cell_formula_units_Z 2
_cell_length_a 7.7836(7)
_cell_length_b 8.8337(8)
_cell_length_c 10.5814(10)
_cell_measurement_reflns_used 2558
_cell_measurement_temperature 100(2)
_cell_measurement_theta_max 26.41
_cell_measurement_theta_min 2.42
_cell_volume 649.40(10)
_computing_cell_refinement 'SAINT v7.68A (Bruker, 2009)'
_computing_data_collection 'SMART v5.625 (Bruker, 2001)'
_computing_data_reduction 'SAINT v7.68A (Bruker, 2009)'
_computing_molecular_graphics 'Bruker SHELXTL'
_computing_publication_material 'Bruker SHELXTL'
_computing_structure_refinement
;
XL, G.M. Sheldrick, Acta Cryst.
(2008). A64, 112-122
;
_computing_structure_solution 'SHELXS-97 (Sheldrick, 1990)'
_diffrn_ambient_temperature 100(2)
_diffrn_measured_fraction_theta_full 0.976
_diffrn_measured_fraction_theta_max 0.962
_diffrn_measurement_device_type 'Bruker SMART APEX CCD area detector'
_diffrn_measurement_method 'phi and omega scans'
_diffrn_radiation_monochromator graphite
_diffrn_radiation_source 'fine-focus sealed tube'
_diffrn_radiation_type MoK\a
_diffrn_radiation_wavelength 0.71073
_diffrn_reflns_av_R_equivalents 0.0153
_diffrn_reflns_av_sigmaI/netI 0.0294
_diffrn_reflns_limit_h_max 9
_diffrn_reflns_limit_h_min -9
_diffrn_reflns_limit_k_max 11
_diffrn_reflns_limit_k_min -6
_diffrn_reflns_limit_l_max 13
_diffrn_reflns_limit_l_min -13
_diffrn_reflns_number 3707
_diffrn_reflns_theta_full 25.00
_diffrn_reflns_theta_max 26.41
_diffrn_reflns_theta_min 2.11
_exptl_absorpt_coefficient_mu 1.712
_exptl_absorpt_correction_T_max 1.000
_exptl_absorpt_correction_T_min 0.682
_exptl_absorpt_correction_type multi-scan
_exptl_absorpt_process_details SADABS
_exptl_crystal_colour blue
_exptl_crystal_density_diffrn 1.676
_exptl_crystal_density_method 'not measured'
_exptl_crystal_description irregular
_exptl_crystal_F_000 338
_exptl_crystal_size_max 0.55
_exptl_crystal_size_mid 0.50
_exptl_crystal_size_min 0.20
_refine_diff_density_max 1.015
_refine_diff_density_min -0.577
_refine_diff_density_rms 0.087
_refine_ls_extinction_method none
_refine_ls_goodness_of_fit_ref 1.058
_refine_ls_hydrogen_treatment mixed
_refine_ls_matrix_type full
_refine_ls_number_parameters 204
_refine_ls_number_reflns 2565
_refine_ls_number_restraints 2
_refine_ls_restrained_S_all 1.059
_refine_ls_R_factor_all 0.0335
_refine_ls_R_factor_gt 0.0314
_refine_ls_shift/su_max 0.001
_refine_ls_shift/su_mean 0.000
_refine_ls_structure_factor_coef Fsqd
_refine_ls_weighting_details 'calc w=1/[\s^2^(Fo^2^)+(0.0498P)^2^+0.4786P] where P=(Fo^2^+2Fc^2^)/3'
_refine_ls_weighting_scheme calc
_refine_ls_wR_factor_gt 0.0817
_refine_ls_wR_factor_ref 0.0830
_reflns_number_gt 2419
_reflns_number_total 2565
_reflns_threshold_expression >2sigma(I)
_cod_data_source_file JSSC-2014-220-149.cif
_cod_data_source_block pkm213a
_cod_depositor_comments
;
The following automatic conversions were performed:

data item '_symmetry_cell_setting' value 'Triclinic' was changed to
'triclinic' in accordance with the built-in table derived from the
CIF Core dictionary named 'cif_core.dic' version 2.4.5 last updated
on 2014-11-21.

Automatic conversion script
Id: cif_fix_values 8369 2020-08-20 11:38:08Z andrius 

2022-09-18
Z value and formula fixed to values more according to usual
chemical conventions.                 miguel
;
_cod_original_formula_sum 'C18 H32 Cu2 N4 O14'
_cod_original_formula_weight 655.56
_cod_original_formula_moiety 'C18 H24 Cu2 N4 O10, 4(H2 O)'
_cod_original_formula_units_Z 1
_cod_original_sg_symbol_Hall -P1
_cod_original_sg_symbol_H-M P-1
_cod_database_code 1562206

loop_
_symmetry_equiv_pos_as_xyz
'x, y, z'
'-x, -y, -z'

loop_
_atom_site_label
_atom_site_type_symbol
_atom_site_fract_x
_atom_site_fract_y
_atom_site_fract_z
_atom_site_U_iso_or_equiv
_atom_site_adp_type
_atom_site_occupancy
_atom_site_symmetry_multiplicity
_atom_site_calc_flag
_atom_site_refinement_flags
_atom_site_disorder_assembly
_atom_site_disorder_group
Cu1 Cu 0.54194(3) 0.67584(3) 0.54593(2) 0.01094(11) Uani 1 1 d . . .
O1 O 0.7095(2) 0.48725(18) 0.50819(16) 0.0139(3) Uani 1 1 d . . .
O2 O 0.9585(2) 0.36668(19) 0.37971(17) 0.0162(3) Uani 1 1 d . . .
O3 O 0.8519(2) 0.84800(19) 0.15080(16) 0.0157(3) Uani 1 1 d . . .
O4 O 0.6284(2) 0.78626(19) 0.34965(16) 0.0137(3) Uani 1 1 d . . .
O5 O 0.7207(2) 0.8185(2) 0.59595(17) 0.0160(3) Uani 1 1 d D . .
H5O H 0.687(5) 0.862(4) 0.657(3) 0.037(10) Uiso 1 1 d D . .
H5P H 0.810(4) 0.762(3) 0.604(3) 0.010(7) Uiso 1 1 d . . .
N1 N 0.4323(3) 0.5668(2) 0.74474(19) 0.0119(4) Uani 1 1 d . . .
N2 N 0.3145(3) 0.8300(2) 0.5888(2) 0.0135(4) Uani 1 1 d . . .
H2N H 0.324(4) 0.929(4) 0.545(3) 0.018(7) Uiso 1 1 d . . .
H2M H 0.237(4) 0.798(3) 0.566(3) 0.014(7) Uiso 1 1 d . . .
C1 C 0.4909(3) 0.4207(3) 0.8094(2) 0.0134(4) Uani 1 1 d . . .
H1 H 0.5909 0.3621 0.7589 0.016 Uiso 1 1 calc R . .
C2 C 0.4072(3) 0.3557(3) 0.9478(2) 0.0159(5) Uani 1 1 d . . .
H2 H 0.4508 0.2554 0.9906 0.019 Uiso 1 1 calc R . .
C3 C 0.2567(3) 0.4428(3) 1.0221(2) 0.0163(5) Uani 1 1 d . . .
H3 H 0.1965 0.4008 1.1152 0.020 Uiso 1 1 calc R . .
C4 C 0.1969(3) 0.5930(3) 0.9562(2) 0.0161(5) Uani 1 1 d . . .
H4 H 0.0964 0.6531 1.0045 0.019 Uiso 1 1 calc R . .
C5 C 0.2884(3) 0.6523(3) 0.8176(2) 0.0133(4) Uani 1 1 d . . .
C6 C 0.2395(3) 0.8177(3) 0.7403(2) 0.0154(5) Uani 1 1 d . . .
H6A H 0.1064 0.8424 0.7670 0.019 Uiso 1 1 calc R . .
H6B H 0.2900 0.8938 0.7641 0.019 Uiso 1 1 calc R . .
C7 C 0.8637(3) 0.4894(3) 0.4104(2) 0.0123(4) Uani 1 1 d . . .
C8 C 0.7957(3) 0.7692(3) 0.2716(2) 0.0120(4) Uani 1 1 d . . .
C9 C 0.9341(3) 0.6489(3) 0.3301(2) 0.0124(4) Uani 1 1 d . . .
H9B H 1.0445 0.6321 0.2541 0.015 Uiso 1 1 calc R . .
H9A H 0.9683 0.6930 0.3909 0.015 Uiso 1 1 calc R . .
O6 O 0.4098(3) 1.0123(2) 0.2108(2) 0.0233(4) Uani 1 1 d . . .
H6P H 0.340(5) 0.980(4) 0.185(4) 0.044(11) Uiso 1 1 d . . .
H6O H 0.474(5) 0.932(5) 0.242(4) 0.041(10) Uiso 1 1 d . . .
O7 O 0.2163(3) 0.9262(2) 0.0771(2) 0.0231(4) Uani 1 1 d D . .
H7O H 0.226(4) 0.989(4) 0.010(4) 0.028(9) Uiso 1 1 d . . .
H7P H 0.113(3) 0.902(5) 0.101(4) 0.057(12) Uiso 1 1 d D . .

loop_
_atom_site_aniso_label
_atom_site_aniso_U_11
_atom_site_aniso_U_22
_atom_site_aniso_U_33
_atom_site_aniso_U_23
_atom_site_aniso_U_13
_atom_site_aniso_U_12
Cu1 0.01203(16) 0.01066(16) 0.00651(16) -0.00096(10) 0.00059(11) -0.00110(10)
O1 0.0150(8) 0.0126(8) 0.0092(7) -0.0013(6) 0.0007(6) -0.0008(6)
O2 0.0149(8) 0.0148(8) 0.0178(8) -0.0061(7) -0.0037(7) 0.0013(6)
O3 0.0159(8) 0.0172(8) 0.0092(8) 0.0010(6) -0.0009(6) -0.0028(6)
O4 0.0114(8) 0.0155(8) 0.0101(8) -0.0016(6) -0.0001(6) -0.0006(6)
O5 0.0156(9) 0.0172(9) 0.0158(9) -0.0061(7) -0.0047(7) 0.0001(7)
N1 0.0116(9) 0.0130(9) 0.0095(9) -0.0026(7) 0.0001(7) -0.0037(7)
N2 0.0142(10) 0.0114(10) 0.0124(10) -0.0004(8) -0.0014(8) -0.0043(8)
C1 0.0164(11) 0.0112(10) 0.0112(11) -0.0015(8) -0.0032(9) -0.0024(8)
C2 0.0194(11) 0.0140(11) 0.0143(11) 0.0002(9) -0.0062(9) -0.0054(9)
C3 0.0193(12) 0.0207(12) 0.0065(10) 0.0010(9) -0.0003(9) -0.0102(9)
C4 0.0154(11) 0.0194(12) 0.0134(11) -0.0068(9) -0.0009(9) -0.0042(9)
C5 0.0130(10) 0.0151(11) 0.0130(11) -0.0049(9) -0.0030(9) -0.0040(8)
C6 0.0163(11) 0.0136(11) 0.0137(11) -0.0051(9) -0.0002(9) -0.0013(9)
C7 0.0143(11) 0.0153(11) 0.0080(10) -0.0024(8) -0.0049(8) -0.0007(9)
C8 0.0163(11) 0.0102(10) 0.0100(10) -0.0029(8) -0.0037(9) -0.0029(8)
C9 0.0105(10) 0.0146(11) 0.0094(10) -0.0015(8) -0.0006(8) -0.0018(8)
O6 0.0280(10) 0.0206(9) 0.0262(10) -0.0106(8) -0.0149(8) 0.0057(8)
O7 0.0229(10) 0.0277(10) 0.0163(9) 0.0065(8) -0.0082(8) -0.0103(8)

loop_
_atom_type_symbol
_atom_type_description
_atom_type_scat_dispersion_real
_atom_type_scat_dispersion_imag
_atom_type_scat_source
C C 0.0033 0.0016 'International Tables Vol C Tables 4.2.6.8 and 6.1.1.4'
H H 0.0000 0.0000 'International Tables Vol C Tables 4.2.6.8 and 6.1.1.4'
N N 0.0061 0.0033 'International Tables Vol C Tables 4.2.6.8 and 6.1.1.4'
O O 0.0106 0.0060 'International Tables Vol C Tables 4.2.6.8 and 6.1.1.4'
Cu Cu 0.3201 1.2651 'International Tables Vol C Tables 4.2.6.8 and 6.1.1.4'

loop_
_geom_angle_atom_site_label_1
_geom_angle_atom_site_label_2
_geom_angle_atom_site_label_3
_geom_angle
_geom_angle_site_symmetry_1
_geom_angle_site_symmetry_3
O1 Cu1 O4 90.85(6) . .
O1 Cu1 N1 91.81(7) . .
O4 Cu1 N1 175.16(7) . .
O1 Cu1 N2 163.07(8) . .
O4 Cu1 N2 93.66(7) . .
N1 Cu1 N2 82.65(8) . .
O1 Cu1 O5 102.48(7) . .
O4 Cu1 O5 89.75(6) . .
N1 Cu1 O5 93.61(7) . .
N2 Cu1 O5 93.86(8) . .
C7 O1 Cu1 124.27(14) . .
C8 O4 Cu1 123.75(14) . .
Cu1 O5 H5O 126(3) . .
Cu1 O5 H5P 107.2(19) . .
H5O O5 H5P 106(3) . .
C5 N1 C1 119.12(19) . .
C5 N1 Cu1 114.65(15) . .
C1 N1 Cu1 126.22(15) . .
C6 N2 Cu1 109.94(14) . .
C6 N2 H2N 110.0(19) . .
Cu1 N2 H2N 116.8(19) . .
C6 N2 H2M 107.1(19) . .
Cu1 N2 H2M 104.8(18) . .
H2N N2 H2M 108(3) . .
N1 C1 C2 122.1(2) . .
N1 C1 H1 119.0 . .
C2 C1 H1 119.0 . .
C1 C2 C3 118.7(2) . .
C1 C2 H2 120.6 . .
C3 C2 H2 120.6 . .
C4 C3 C2 119.3(2) . .
C4 C3 H3 120.4 . .
C2 C3 H3 120.4 . .
C5 C4 C3 119.2(2) . .
C5 C4 H4 120.4 . .
C3 C4 H4 120.4 . .
N1 C5 C4 121.6(2) . .
N1 C5 C6 115.75(19) . .
C4 C5 C6 122.6(2) . .
N2 C6 C5 110.05(18) . .
N2 C6 H6A 109.7 . .
C5 C6 H6A 109.7 . .
N2 C6 H6B 109.7 . .
C5 C6 H6B 109.7 . .
H6A C6 H6B 108.2 . .
O2 C7 O1 122.7(2) . .
O2 C7 C9 118.8(2) . .
O1 C7 C9 118.45(19) . .
O3 C8 O4 123.3(2) . .
O3 C8 C9 117.9(2) . .
O4 C8 C9 118.81(19) . .
C7 C9 C8 114.14(18) . .
C7 C9 H9B 108.7 . .
C8 C9 H9B 108.7 . .
C7 C9 H9A 108.7 . .
C8 C9 H9A 108.7 . .
H9B C9 H9A 107.6 . .
H6P O6 H6O 107(3) . .
H7O O7 H7P 105(4) . .

loop_
_geom_bond_atom_site_label_1
_geom_bond_atom_site_label_2
_geom_bond_distance
_geom_bond_site_symmetry_2
Cu1 O1 1.9461(15) .
Cu1 O4 1.9616(16) .
Cu1 N1 1.9997(19) .
Cu1 N2 2.007(2) .
Cu1 O5 2.3226(17) .
O1 C7 1.280(3) .
O2 C7 1.241(3) .
O3 C8 1.238(3) .
O4 C8 1.281(3) .
O5 H5O 0.789(18) .
O5 H5P 0.79(3) .
N1 C5 1.345(3) .
N1 C1 1.351(3) .
N2 C6 1.481(3) .
N2 H2N 0.87(3) .
N2 H2M 0.84(3) .
C1 C2 1.379(3) .
C1 H1 0.9300 .
C2 C3 1.387(3) .
C2 H2 0.9300 .
C3 C4 1.385(3) .
C3 H3 0.9300 .
C4 C5 1.382(3) .
C4 H4 0.9300 .
C5 C6 1.505(3) .
C6 H6A 0.9700 .
C6 H6B 0.9700 .
C7 C9 1.519(3) .
C8 C9 1.520(3) .
C9 H9B 0.9700 .
C9 H9A 0.9700 .
O6 H6P 0.81(4) .
O6 H6O 0.84(4) .
O7 H7O 0.75(4) .
O7 H7P 0.804(19) .

loop_
_geom_hbond_atom_site_label_D
_geom_hbond_atom_site_label_H
_geom_hbond_atom_site_label_A
_geom_hbond_distance_DH
_geom_hbond_distance_HA
_geom_hbond_distance_DA
_geom_hbond_angle_DHA
_geom_hbond_site_symmetry_A
O5 H5O O6 0.789(18) 1.886(19) 2.670(2) 172(3) 2_676
O7 H7P O3 0.804(19) 2.03(2) 2.838(3) 177(4) 1_455
O7 H7O O3 0.75(4) 2.08(4) 2.795(2) 158(3) 2_675
O6 H6O O4 0.84(4) 1.98(4) 2.788(2) 162(3) .
O6 H6P O7 0.81(4) 1.93(4) 2.722(3) 166(4) .
N2 H2M O2 0.84(3) 2.14(3) 2.878(3) 147(2) 2_666
N2 H2N O5 0.87(3) 2.34(3) 3.182(3) 162(3) 2_676
O5 H5P O2 0.79(3) 1.96(3) 2.751(2) 176(3) 2_766

loop_
_geom_torsion_atom_site_label_1
_geom_torsion_atom_site_label_2
_geom_torsion_atom_site_label_3
_geom_torsion_atom_site_label_4
_geom_torsion
_geom_torsion_site_symmetry_1
_geom_torsion_site_symmetry_2
_geom_torsion_site_symmetry_3
_geom_torsion_site_symmetry_4
O4 Cu1 O1 C7 28.94(17) . . . .
N1 Cu1 O1 C7 -155.10(17) . . . .
N2 Cu1 O1 C7 134.5(2) . . . .
O5 Cu1 O1 C7 -61.00(17) . . . .
O1 Cu1 O4 C8 -35.84(17) . . . .
N1 Cu1 O4 C8 -159.3(8) . . . .
N2 Cu1 O4 C8 160.48(18) . . . .
O5 Cu1 O4 C8 66.63(17) . . . .
O1 Cu1 N1 C5 -174.91(16) . . . .
O4 Cu1 N1 C5 -51.5(9) . . . .
N2 Cu1 N1 C5 -10.96(16) . . . .
O5 Cu1 N1 C5 82.47(16) . . . .
O1 Cu1 N1 C1 6.12(19) . . . .
O4 Cu1 N1 C1 129.6(8) . . . .
N2 Cu1 N1 C1 170.07(19) . . . .
O5 Cu1 N1 C1 -96.50(18) . . . .
O1 Cu1 N2 C6 93.5(3) . . . .
O4 Cu1 N2 C6 -161.32(16) . . . .
N1 Cu1 N2 C6 21.83(15) . . . .
O5 Cu1 N2 C6 -71.32(16) . . . .
C5 N1 C1 C2 0.4(3) . . . .
Cu1 N1 C1 C2 179.36(17) . . . .
N1 C1 C2 C3 0.8(3) . . . .
C1 C2 C3 C4 -1.1(3) . . . .
C2 C3 C4 C5 0.2(3) . . . .
C1 N1 C5 C4 -1.4(3) . . . .
Cu1 N1 C5 C4 179.56(17) . . . .
C1 N1 C5 C6 176.26(19) . . . .
Cu1 N1 C5 C6 -2.8(2) . . . .
C3 C4 C5 N1 1.1(3) . . . .
C3 C4 C5 C6 -176.4(2) . . . .
Cu1 N2 C6 C5 -28.4(2) . . . .
N1 C5 C6 N2 20.8(3) . . . .
C4 C5 C6 N2 -161.5(2) . . . .
Cu1 O1 C7 O2 -172.26(15) . . . .
Cu1 O1 C7 C9 8.5(3) . . . .
Cu1 O4 C8 O3 -174.50(16) . . . .
Cu1 O4 C8 C9 4.2(3) . . . .
O2 C7 C9 C8 128.1(2) . . . .
O1 C7 C9 C8 -52.6(3) . . . .
O3 C8 C9 C7 -135.9(2) . . . .
O4 C8 C9 C7 45.3(3) . . . .
